data_7712336
loop_
_publ_author_name
'Cai, Jiamin'
'Zhang, Jie'
'Zhou, Xigeng'

_publ_section_title
;
 Selective Si&#x2212;C(sp3) Bond Cleavage of Silyl&#x2212;Bridged Amido
 Alkyl Ligand in an Yttrium Complex
;
_journal_name_full 'Dalton Transactions'
_journal_paper_doi 10.1039/D3DT00149K
_journal_year 2023
_chemical_formula_moiety 'C38 H58 B N8 O Si3 Y, [+ solvents]'
_chemical_formula_sum 'C38 H58 B N8 O Si3 Y'
_chemical_formula_weight 826.91
_space_group_crystal_system triclinic
_space_group_IT_number 2
_space_group_name_Hall '-P 1'
_space_group_name_H-M_alt 'P -1'
_atom_sites_solution_hydrogens mixed
_atom_sites_solution_primary dual
_audit_creation_date 2022-02-16
_audit_creation_method
;
Olex2 1.3
(compiled 2020.11.12 svn.r5f609507 for OlexSys, GUI svn.r6408)
;
_audit_update_record
;
2022-09-26 deposited with the CCDC.	2023-02-20 downloaded from the CCDC.
;
_cell_angle_alpha 87.551(2)
_cell_angle_beta 82.318(2)
_cell_angle_gamma 84.784(2)
_cell_formula_units_Z 2
_cell_length_a 9.7167(6)
_cell_length_b 10.5316(7)
_cell_length_c 22.2080(13)
_cell_measurement_reflns_used 9637
_cell_measurement_temperature 173.0
_cell_measurement_theta_max 53
_cell_measurement_theta_min 3
_cell_volume 2241.8(2)
_computing_cell_refinement 'SAINT V8.38A (Bruker, 2018)'
_computing_data_reduction 'SAINT V8.38A (Bruker, 2018)'
_computing_molecular_graphics 'Olex2 1.3 (Dolomanov et al., 2009)'
_computing_publication_material 'Olex2 1.3 (Dolomanov et al., 2009)'
_computing_structure_refinement 'SHELXL 2018/3 (Sheldrick, 2015)'
_computing_structure_solution 'SHELXT 2014/5 (Sheldrick, 2014)'
_diffrn_ambient_temperature 173.0
_diffrn_detector 'Bruker APEX2 area detector'
_diffrn_detector_type 'CCD area detector'
_diffrn_measured_fraction_theta_full 0.999
_diffrn_measured_fraction_theta_max 0.999
_diffrn_measurement_device 'three-circle diffractometer'
_diffrn_radiation_monochromator 'mirror optics'
_diffrn_radiation_probe x-ray
_diffrn_radiation_type GaK\a
_diffrn_radiation_wavelength 1.34138
_diffrn_reflns_av_R_equivalents 0.0509
_diffrn_reflns_av_unetI/netI 0.0275
_diffrn_reflns_Laue_measured_fraction_full 0.999
_diffrn_reflns_Laue_measured_fraction_max 0.999
_diffrn_reflns_limit_h_max 11
_diffrn_reflns_limit_h_min -11
_diffrn_reflns_limit_k_max 12
_diffrn_reflns_limit_k_min -12
_diffrn_reflns_limit_l_max 26
_diffrn_reflns_limit_l_min -26
_diffrn_reflns_number 67949
_diffrn_reflns_point_group_measured_fraction_full 0.999
_diffrn_reflns_point_group_measured_fraction_max 0.999
_diffrn_reflns_theta_full 52.995
_diffrn_reflns_theta_max 52.995
_diffrn_reflns_theta_min 3.496
_diffrn_source_current 2.86
_diffrn_source_power 0.1999426
_diffrn_source_type 'Incoatec I\ms'
_diffrn_source_voltage 69.91
_diffrn_standards_number 0
_exptl_absorpt_coefficient_mu 1.917
_exptl_absorpt_correction_T_max 0.7516
_exptl_absorpt_correction_T_min 0.6035
_exptl_absorpt_correction_type multi-scan
_exptl_absorpt_process_details
;
SADABS-2016/2 (Bruker,2016/2) was used for absorption correction.
wR2(int) was 0.1375 before and 0.0694 after correction.
The Ratio of minimum to maximum transmission is 0.8030.
The \l/2 correction factor is Not present.
;
_exptl_crystal_colour colourless
_exptl_crystal_colour_primary colourless
_exptl_crystal_density_diffrn 1.225
_exptl_crystal_description block
_exptl_crystal_F_000 872
_exptl_crystal_size_max 0.29
_exptl_crystal_size_mid 0.15
_exptl_crystal_size_min 0.05
_refine_diff_density_max 0.670
_refine_diff_density_min -0.763
_refine_diff_density_rms 0.202
_refine_ls_extinction_coef 0.0113(5)
_refine_ls_extinction_expression Fc^*^=kFc[1+0.001xFc^2^\l^3^/sin(2\q)]^-1/4^
_refine_ls_extinction_method 'SHELXL-2018/3 (Sheldrick 2018)'
_refine_ls_goodness_of_fit_ref 1.229
_refine_ls_hydrogen_treatment mixed
_refine_ls_matrix_type full
_refine_ls_number_parameters 507
_refine_ls_number_reflns 7944
_refine_ls_number_restraints 0
_refine_ls_restrained_S_all 1.229
_refine_ls_R_factor_all 0.0422
_refine_ls_R_factor_gt 0.0386
_refine_ls_shift/su_max 0.001
_refine_ls_shift/su_mean 0.000
_refine_ls_structure_factor_coef Fsqd
_refine_ls_weighting_details 'w=1/[\s^2^(Fo^2^)+(0.0701P)^2^+1.7792P] where P=(Fo^2^+2Fc^2^)/3'
_refine_ls_weighting_scheme calc
_refine_ls_wR_factor_gt 0.1118
_refine_ls_wR_factor_ref 0.1253
_reflns_Friedel_coverage 0.000
_reflns_number_gt 7706
_reflns_number_total 7944
_reflns_threshold_expression 'I > 2\s(I)'
_cod_data_source_file d3dt00149k2.cif
_cod_data_source_block ga_210123a_a
_cod_database_code 7712336
_shelx_shelxl_version_number 2018/3
_shelx_space_group_comment
;
The symmetry employed for this shelxl refinement is uniquely defined
by the following loop, which should always be used as a source of
symmetry information in preference to the above space-group names.
They are only intended as comments.
;
_shelx_estimated_absorpt_t_max 0.910
_shelx_estimated_absorpt_t_min 0.606
_olex2_refinement_description
;
1. Fixed Uiso
 At 1.2 times of:
  All B(H) groups, All C(H) groups, All C(H,H) groups, All C(H,H,H,H) groups,
  All Si(H,H) groups
 At 1.5 times of:
  All C(H,H,H) groups
2. Others
 Sof(H16C)=Sof(H16D)=Sof(C17B)=Sof(H17C)=Sof(H17D)=1-FVAR(1)
 Sof(H16A)=Sof(H16B)=Sof(C17A)=Sof(H17A)=Sof(H17B)=FVAR(1)
 Sof(C18B)=Sof(H18C)=Sof(H18D)=Sof(H19C)=Sof(H19D)=1-FVAR(2)
 Sof(C18A)=Sof(H18A)=Sof(H18B)=Sof(H19A)=Sof(H19B)=FVAR(2)
3.a Ternary CH refined with riding coordinates:
 C25(H25), B1(H1)
3.b Secondary CH2 refined with riding coordinates:
 C16(H16A,H16B), C16(H16C,H16D), C17A(H17A,H17B), C17B(H17C,H17D), C18A(H18A,
 H18B), C18B(H18C,H18D), C19(H19A,H19B), C19(H19C,H19D)
3.c Aromatic/amide H refined with riding coordinates:
 C2(H2), C8(H8), C13(H13), C28(H28), C29(H29), C30(H30), C31(H31), C32(H32),
 C34(H34), C35(H35), C36(H36), C37(H37), C38(H38)
3.d Idealised Me refined as rotating group:
 C4(H4A,H4B,H4C), C5(H5A,H5B,H5C), C6(H6A,H6B,H6C), C10(H10A,H10B,H10C),
 C11(H11A,H11B,H11C), C15(H15A,H15B,H15C), C20(H20A,H20B,H20C), C21(H21A,H21B,
 H21C), C22(H22A,H22B,H22C), C23(H23A,H23B,H23C), C24(H24A,H24B,H24C)
;
_smtbx_masks_void_probe_radius 1.2
_smtbx_masks_void_truncation_radius 1.2
_olex2_submission_special_instructions 'No special instructions were received'

loop_
_space_group_symop_operation_xyz
'x, y, z'
'-x, -y, -z'

loop_
_atom_site_label
_atom_site_type_symbol
_atom_site_fract_x
_atom_site_fract_y
_atom_site_fract_z
_atom_site_U_iso_or_equiv
_atom_site_adp_type
_atom_site_occupancy
_atom_site_site_symmetry_order
_atom_site_calc_flag
_atom_site_refinement_flags_posn
_atom_site_refinement_flags_adp
_atom_site_refinement_flags_occupancy
_atom_site_disorder_assembly
_atom_site_disorder_group
Y1 Y 0.40627(2) 0.66533(2) 0.77204(2) 0.01975(12) Uani 1 1 d . . . . .
Si1 Si 0.48141(8) 0.38103(7) 0.86932(3) 0.02797(19) Uani 1 1 d . . . . .
Si2 Si 0.57591(7) 0.41760(7) 0.73454(3) 0.02321(18) Uani 1 1 d . . . . .
Si3 Si 0.16084(8) 0.65474(8) 0.66213(4) 0.0307(2) Uani 1 1 d . . . . .
H3A H 0.068(4) 0.685(3) 0.7127(16) 0.037 Uiso 1 1 d . U . . .
H3B H 0.147(4) 0.771(3) 0.6233(16) 0.037 Uiso 1 1 d . U . . .
O1 O 0.5998(2) 0.80229(19) 0.75236(10) 0.0309(4) Uani 1 1 d . . . . .
N1 N 0.3121(2) 0.8288(2) 0.90242(10) 0.0246(5) Uani 1 1 d . . . . .
N2 N 0.4218(2) 0.7571(2) 0.87162(10) 0.0247(5) Uani 1 1 d . . . . .
N3 N 0.1218(2) 0.7051(2) 0.87503(10) 0.0236(5) Uani 1 1 d . . . . .
N4 N 0.1760(2) 0.6286(2) 0.82737(10) 0.0239(5) Uani 1 1 d . . . . .
N5 N 0.1727(2) 0.9142(2) 0.81893(10) 0.0239(5) Uani 1 1 d . . . . .
N6 N 0.2651(2) 0.8776(2) 0.76907(10) 0.0248(5) Uani 1 1 d . . . . .
N7 N 0.4911(2) 0.4695(2) 0.80259(10) 0.0235(5) Uani 1 1 d . . . . .
N8 N 0.3208(2) 0.6099(2) 0.68386(10) 0.0248(5) Uani 1 1 d . . . . .
C1 C 0.0242(3) 0.6451(3) 0.91194(13) 0.0275(6) Uani 1 1 d . . . . .
C2 C 0.0113(3) 0.5302(3) 0.88725(14) 0.0299(6) Uani 1 1 d . . . . .
H2 H -0.050411 0.468210 0.902861 0.036 Uiso 1 1 calc R U . . .
C3 C 0.1073(3) 0.5231(3) 0.83447(13) 0.0270(6) Uani 1 1 d . . . . .
C4 C -0.0475(3) 0.6998(3) 0.97033(14) 0.0380(7) Uani 1 1 d . . . . .
H4A H 0.022500 0.721629 0.995214 0.057 Uiso 1 1 calc R U . . .
H4B H -0.104845 0.636684 0.992482 0.057 Uiso 1 1 calc R U . . .
H4C H -0.106875 0.776697 0.961453 0.057 Uiso 1 1 calc R U . . .
C5 C 0.1330(3) 0.4202(3) 0.78942(15) 0.0348(7) Uani 1 1 d . . . . .
H5A H 0.076647 0.441612 0.756348 0.052 Uiso 1 1 calc R U . . .
H5B H 0.107199 0.339385 0.809376 0.052 Uiso 1 1 calc R U . . .
H5C H 0.231917 0.411847 0.772862 0.052 Uiso 1 1 calc R U . . .
C6 C -0.0085(4) 1.0914(3) 0.85116(16) 0.0422(8) Uani 1 1 d . . . . .
H6A H -0.078832 1.032832 0.866648 0.063 Uiso 1 1 calc R U . . .
H6B H -0.053295 1.166036 0.831361 0.063 Uiso 1 1 calc R U . . .
H6C H 0.035769 1.118783 0.884980 0.063 Uiso 1 1 calc R U . . .
C7 C 0.0995(3) 1.0248(3) 0.80609(14) 0.0284(6) Uani 1 1 d . . . . .
C8 C 0.1452(3) 1.0618(3) 0.74698(14) 0.0318(6) Uani 1 1 d . . . . .
H8 H 0.113068 1.135991 0.725334 0.038 Uiso 1 1 calc R U . . .
C9 C 0.2483(3) 0.9679(3) 0.72566(13) 0.0276(6) Uani 1 1 d . . . . .
C10 C 0.3354(4) 0.9637(3) 0.66501(14) 0.0358(7) Uani 1 1 d . . . . .
H10A H 0.383751 1.041783 0.657853 0.054 Uiso 1 1 calc R U . . .
H10B H 0.275625 0.957172 0.633269 0.054 Uiso 1 1 calc R U . . .
H10C H 0.404169 0.889502 0.664079 0.054 Uiso 1 1 calc R U . . .
C11 C 0.2531(4) 0.9540(3) 0.99691(15) 0.0407(8) Uani 1 1 d . . . . .
H11A H 0.222055 1.033498 0.976310 0.061 Uiso 1 1 calc R U . . .
H11B H 0.301326 0.973629 1.030977 0.061 Uiso 1 1 calc R U . . .
H11C H 0.172187 0.907261 1.012206 0.061 Uiso 1 1 calc R U . . .
C12 C 0.3506(3) 0.8738(3) 0.95300(13) 0.0290(6) Uani 1 1 d . . . . .
C13 C 0.4876(3) 0.8305(3) 0.95551(13) 0.0317(6) Uani 1 1 d . . . . .
H13 H 0.543179 0.846926 0.985929 0.038 Uiso 1 1 calc R U . . .
C14 C 0.5279(3) 0.7578(3) 0.90433(13) 0.0286(6) Uani 1 1 d . . . . .
C15 C 0.6645(3) 0.6843(3) 0.88589(15) 0.0371(7) Uani 1 1 d . . . . .
H15A H 0.656332 0.630192 0.851946 0.056 Uiso 1 1 calc R U . . .
H15B H 0.691193 0.630786 0.920347 0.056 Uiso 1 1 calc R U . . .
H15C H 0.735714 0.743687 0.873252 0.056 Uiso 1 1 calc R U . . .
C16 C 0.5906(4) 0.9353(3) 0.76983(19) 0.0433(8) Uani 1 1 d . . . . .
H16A H 0.571367 0.992309 0.734761 0.052 Uiso 0.374(16) 1 calc R U P A 1
H16B H 0.513124 0.951109 0.803150 0.052 Uiso 0.374(16) 1 calc R U P A 1
H16C H 0.581817 0.940726 0.814596 0.052 Uiso 0.626(16) 1 calc R U P A 2
H16D H 0.508475 0.983655 0.755310 0.052 Uiso 0.626(16) 1 calc R U P A 2
C17A C 0.7159(9) 0.9612(9) 0.7889(6) 0.038(3) Uani 0.374(16) 1 d . . P A 1
H17A H 0.714630 0.943552 0.833148 0.045 Uiso 0.374(16) 1 calc R U P A 1
H17B H 0.734939 1.051217 0.779619 0.045 Uiso 0.374(16) 1 calc R U P A 1
C17B C 0.7222(7) 0.9880(7) 0.7407(7) 0.076(4) Uani 0.626(16) 1 d . . P A 2
H17C H 0.702818 1.045492 0.705839 0.091 Uiso 0.626(16) 1 calc R U P A 2
H17D H 0.760819 1.037692 0.770395 0.091 Uiso 0.626(16) 1 calc R U P A 2
C18A C 0.8274(10) 0.8671(12) 0.7510(6) 0.054(3) Uani 0.70(4) 1 d . . P A 1
H18A H 0.877606 0.913012 0.716180 0.065 Uiso 0.70(4) 1 calc R U P A 1
H18B H 0.896131 0.827380 0.776829 0.065 Uiso 0.70(4) 1 calc R U P A 1
C18B C 0.822(4) 0.882(3) 0.720(4) 0.13(2) Uani 0.30(4) 1 d . . P A 2
H18C H 0.901071 0.874856 0.744106 0.159 Uiso 0.30(4) 1 calc R U P A 2
H18D H 0.858029 0.895501 0.676668 0.159 Uiso 0.30(4) 1 calc R U P A 2
C19 C 0.7449(3) 0.7669(3) 0.72903(16) 0.0379(7) Uani 1 1 d . . . . .
H19A H 0.757549 0.766387 0.684062 0.046 Uiso 0.70(4) 1 calc R U P A 1
H19B H 0.775433 0.681096 0.744843 0.046 Uiso 0.70(4) 1 calc R U P A 1
H19C H 0.750157 0.723964 0.689899 0.046 Uiso 0.30(4) 1 calc R U P A 2
H19D H 0.787597 0.706743 0.758132 0.046 Uiso 0.30(4) 1 calc R U P A 2
C20 C 0.3795(3) 0.4669(3) 0.93505(13) 0.0335(7) Uani 1 1 d . . . . .
H20A H 0.427399 0.540812 0.943602 0.050 Uiso 1 1 calc R U . . .
H20B H 0.371489 0.409200 0.970906 0.050 Uiso 1 1 calc R U . . .
H20C H 0.286242 0.495759 0.925093 0.050 Uiso 1 1 calc R U . . .
C21 C 0.6588(4) 0.3306(4) 0.89218(17) 0.0509(9) Uani 1 1 d . . . . .
H21A H 0.698068 0.253199 0.870987 0.076 Uiso 1 1 calc R U . . .
H21B H 0.650120 0.313482 0.936186 0.076 Uiso 1 1 calc R U . . .
H21C H 0.720385 0.399017 0.881254 0.076 Uiso 1 1 calc R U . . .
C22 C 0.3973(6) 0.2285(4) 0.86682(18) 0.0617(12) Uani 1 1 d . . . . .
H22A H 0.296667 0.247493 0.866877 0.093 Uiso 1 1 calc R U . . .
H22B H 0.414552 0.174351 0.902500 0.093 Uiso 1 1 calc R U . . .
H22C H 0.436699 0.183826 0.829788 0.093 Uiso 1 1 calc R U . . .
C23 C 0.7673(3) 0.3739(3) 0.73454(15) 0.0390(7) Uani 1 1 d . . . . .
H23A H 0.811461 0.359571 0.692799 0.058 Uiso 1 1 calc R U . . .
H23B H 0.781248 0.295934 0.759449 0.058 Uiso 1 1 calc R U . . .
H23C H 0.809154 0.443510 0.751374 0.058 Uiso 1 1 calc R U . . .
C24 C 0.5023(4) 0.2781(3) 0.70412(15) 0.0382(7) Uani 1 1 d . . . . .
H24A H 0.502585 0.206944 0.734050 0.057 Uiso 1 1 calc R U . . .
H24B H 0.559386 0.251761 0.666217 0.057 Uiso 1 1 calc R U . . .
H24C H 0.406480 0.302751 0.696240 0.057 Uiso 1 1 calc R U . . .
C25 C 0.5652(3) 0.5511(3) 0.67631(12) 0.0252(6) Uani 1 1 d . . . . .
H25 H 0.654804 0.589240 0.661939 0.030 Uiso 1 1 calc R U . . .
C26 C 0.4511(3) 0.6043(2) 0.65085(12) 0.0232(5) Uani 1 1 d . . . . .
C27 C 0.4731(3) 0.6639(3) 0.58755(12) 0.0267(6) Uani 1 1 d . . . . .
C28 C 0.4008(3) 0.6272(3) 0.54218(14) 0.0358(7) Uani 1 1 d . . . . .
H28 H 0.332752 0.567551 0.551572 0.043 Uiso 1 1 calc R U . . .
C29 C 0.4270(4) 0.6769(4) 0.48326(15) 0.0472(9) Uani 1 1 d . . . . .
H29 H 0.377935 0.649692 0.452545 0.057 Uiso 1 1 calc R U . . .
C30 C 0.5230(4) 0.7648(4) 0.46899(15) 0.0532(10) Uani 1 1 d . . . . .
H30 H 0.539703 0.799088 0.428673 0.064 Uiso 1 1 calc R U . . .
C31 C 0.5956(5) 0.8035(4) 0.51385(16) 0.0582(11) Uani 1 1 d . . . . .
H31 H 0.661555 0.865031 0.504464 0.070 Uiso 1 1 calc R U . . .
C32 C 0.5713(4) 0.7518(4) 0.57241(14) 0.0419(8) Uani 1 1 d . . . . .
H32 H 0.622694 0.776991 0.602720 0.050 Uiso 1 1 calc R U . . .
C33 C 0.0828(3) 0.5307(3) 0.62248(13) 0.0323(6) Uani 1 1 d . . . . .
C34 C -0.0356(3) 0.5675(3) 0.59429(14) 0.0360(7) Uani 1 1 d . . . . .
H34 H -0.071804 0.654370 0.594585 0.043 Uiso 1 1 calc R U . . .
C35 C -0.1007(4) 0.4799(4) 0.56602(15) 0.0472(9) Uani 1 1 d . . . . .
H35 H -0.181618 0.506715 0.547504 0.057 Uiso 1 1 calc R U . . .
C36 C -0.0490(4) 0.3544(4) 0.56464(17) 0.0529(10) Uani 1 1 d . . . . .
H36 H -0.093462 0.294379 0.544894 0.064 Uiso 1 1 calc R U . . .
C37 C 0.0677(4) 0.3154(4) 0.59191(19) 0.0532(9) Uani 1 1 d . . . . .
H37 H 0.103508 0.228436 0.591126 0.064 Uiso 1 1 calc R U . . .
C38 C 0.1329(4) 0.4035(3) 0.62059(16) 0.0424(8) Uani 1 1 d . . . . .
H38 H 0.213302 0.375816 0.639249 0.051 Uiso 1 1 calc R U . . .
B1 B 0.1675(3) 0.8394(3) 0.88050(14) 0.0245(6) Uani 1 1 d . . . . .
H1 H 0.098964 0.886467 0.911159 0.029 Uiso 1 1 calc R U . . .

loop_
_atom_site_aniso_label
_atom_site_aniso_U_11
_atom_site_aniso_U_22
_atom_site_aniso_U_33
_atom_site_aniso_U_23
_atom_site_aniso_U_13
_atom_site_aniso_U_12
Y1 0.01853(16) 0.02055(16) 0.01970(16) -0.00370(9) 0.00031(9) -0.00175(9)
Si1 0.0302(4) 0.0278(4) 0.0242(4) 0.0023(3) 0.0005(3) -0.0011(3)
Si2 0.0233(4) 0.0228(4) 0.0223(4) -0.0031(3) -0.0005(3) 0.0020(3)
Si3 0.0253(4) 0.0341(4) 0.0336(4) -0.0072(3) -0.0075(3) 0.0006(3)
O1 0.0252(10) 0.0259(10) 0.0413(12) -0.0074(9) 0.0009(8) -0.0054(8)
N1 0.0249(11) 0.0269(12) 0.0212(11) -0.0056(9) 0.0009(9) -0.0025(9)
N2 0.0227(11) 0.0273(12) 0.0240(11) -0.0045(9) -0.0026(9) -0.0004(9)
N3 0.0189(11) 0.0271(12) 0.0238(11) -0.0021(9) 0.0008(9) -0.0008(9)
N4 0.0209(11) 0.0246(11) 0.0254(11) -0.0047(9) 0.0010(9) -0.0019(9)
N5 0.0227(11) 0.0221(11) 0.0257(11) -0.0024(9) -0.0009(9) 0.0012(9)
N6 0.0253(11) 0.0238(11) 0.0244(11) -0.0020(9) -0.0001(9) -0.0007(9)
N7 0.0232(11) 0.0240(11) 0.0220(11) -0.0025(9) 0.0005(9) 0.0004(9)
N8 0.0232(11) 0.0279(12) 0.0233(11) -0.0042(9) -0.0020(9) -0.0025(9)
C1 0.0189(12) 0.0359(15) 0.0271(14) 0.0017(12) -0.0004(11) -0.0039(11)
C2 0.0213(13) 0.0330(15) 0.0351(15) 0.0034(12) -0.0002(11) -0.0085(11)
C3 0.0201(13) 0.0279(14) 0.0332(15) -0.0001(11) -0.0037(11) -0.0039(11)
C4 0.0353(16) 0.0493(19) 0.0283(15) -0.0041(13) 0.0063(13) -0.0113(14)
C5 0.0312(15) 0.0288(15) 0.0447(18) -0.0072(13) 0.0001(13) -0.0090(12)
C6 0.0374(17) 0.0353(17) 0.0483(19) -0.0007(14) 0.0051(15) 0.0113(14)
C7 0.0252(14) 0.0236(14) 0.0361(15) -0.0017(11) -0.0038(12) -0.0002(11)
C8 0.0338(15) 0.0255(14) 0.0357(16) 0.0022(12) -0.0066(12) 0.0007(12)
C9 0.0310(14) 0.0251(14) 0.0279(14) -0.0011(11) -0.0047(11) -0.0067(11)
C10 0.0465(18) 0.0315(16) 0.0283(15) 0.0008(12) 0.0005(13) -0.0075(13)
C11 0.0471(19) 0.0435(19) 0.0319(16) -0.0177(14) 0.0008(14) -0.0077(15)
C12 0.0359(15) 0.0294(15) 0.0228(13) -0.0045(11) -0.0023(11) -0.0091(12)
C13 0.0345(15) 0.0377(16) 0.0256(14) -0.0031(12) -0.0085(12) -0.0097(13)
C14 0.0274(14) 0.0325(15) 0.0273(14) -0.0003(12) -0.0065(11) -0.0051(11)
C15 0.0274(15) 0.0474(19) 0.0376(17) -0.0022(14) -0.0115(13) 0.0030(13)
C16 0.0410(18) 0.0240(15) 0.065(2) -0.0081(15) -0.0022(16) -0.0069(13)
C17A 0.034(5) 0.026(5) 0.055(7) -0.010(4) -0.003(4) -0.012(3)
C17B 0.040(4) 0.036(4) 0.148(12) -0.006(5) 0.008(5) -0.008(3)
C18A 0.022(3) 0.040(5) 0.100(7) -0.020(4) 0.000(4) -0.007(3)
C18B 0.075(19) 0.039(11) 0.26(6) 0.00(3) 0.06(3) -0.025(11)
C19 0.0235(14) 0.0406(18) 0.0483(19) -0.0096(14) 0.0058(13) -0.0073(13)
C20 0.0313(15) 0.0435(17) 0.0238(14) 0.0031(12) 0.0005(12) -0.0013(13)
C21 0.0392(18) 0.064(2) 0.0419(19) 0.0181(17) 0.0015(15) 0.0157(17)
C22 0.107(4) 0.039(2) 0.042(2) 0.0076(16) -0.010(2) -0.029(2)
C23 0.0277(15) 0.0493(19) 0.0359(17) 0.0022(14) 0.0011(13) 0.0086(13)
C24 0.053(2) 0.0285(16) 0.0335(16) -0.0066(12) -0.0060(14) -0.0025(14)
C25 0.0237(13) 0.0277(14) 0.0227(13) -0.0020(11) 0.0022(10) -0.0018(11)
C26 0.0284(14) 0.0202(13) 0.0212(13) -0.0055(10) -0.0011(10) -0.0041(10)
C27 0.0297(14) 0.0272(14) 0.0225(13) -0.0027(11) -0.0003(11) -0.0012(11)
C28 0.0377(17) 0.0432(18) 0.0279(15) -0.0018(13) -0.0054(13) -0.0095(14)
C29 0.054(2) 0.064(2) 0.0266(16) 0.0015(15) -0.0098(15) -0.0150(18)
C30 0.065(2) 0.072(3) 0.0241(16) 0.0110(16) -0.0023(16) -0.020(2)
C31 0.069(3) 0.076(3) 0.0332(18) 0.0092(18) -0.0007(17) -0.040(2)
C32 0.0487(19) 0.055(2) 0.0243(15) 0.0004(14) -0.0031(13) -0.0218(16)
C33 0.0248(14) 0.0463(18) 0.0260(14) -0.0060(12) 0.0001(11) -0.0072(12)
C34 0.0282(15) 0.0521(19) 0.0274(15) -0.0043(13) -0.0015(12) -0.0043(13)
C35 0.0310(17) 0.081(3) 0.0321(17) -0.0106(17) -0.0048(13) -0.0157(17)
C36 0.048(2) 0.073(3) 0.0418(19) -0.0229(18) 0.0012(16) -0.0264(19)
C37 0.054(2) 0.049(2) 0.057(2) -0.0182(18) 0.0004(18) -0.0085(17)
C38 0.0369(17) 0.0430(19) 0.0480(19) -0.0115(15) -0.0072(15) -0.0003(14)
B1 0.0230(15) 0.0259(15) 0.0230(15) -0.0040(12) 0.0019(12) 0.0008(12)

loop_
_atom_type_symbol
_atom_type_description
_atom_type_scat_dispersion_real
_atom_type_scat_dispersion_imag
_atom_type_scat_source
C C 0.0137 0.0067 'International Tables Vol C Tables 4.2.6.8 and 6.1.1.4'
H H 0.0000 0.0000 'International Tables Vol C Tables 4.2.6.8 and 6.1.1.4'
B B 0.0070 0.0029 'International Tables Vol C Tables 4.2.6.8 and 6.1.1.4'
N N 0.0241 0.0134 'International Tables Vol C Tables 4.2.6.8 and 6.1.1.4'
O O 0.0389 0.0241 'International Tables Vol C Tables 4.2.6.8 and 6.1.1.4'
Si Si 0.2153 0.2529 'International Tables Vol C Tables 4.2.6.8 and 6.1.1.4'
Y Y -0.4654 1.5873 'International Tables Vol C Tables 4.2.6.8 and 6.1.1.4'

loop_
_geom_angle_atom_site_label_1
_geom_angle_atom_site_label_2
_geom_angle_atom_site_label_3
_geom_angle
_geom_angle_site_symmetry_1
_geom_angle_site_symmetry_3
_geom_angle_publ_flag
O1 Y1 Si2 96.44(5) . . ?
O1 Y1 N2 75.13(7) . . ?
O1 Y1 N4 148.36(7) . . ?
O1 Y1 N6 81.68(7) . . ?
O1 Y1 C25 78.20(7) . . ?
O1 Y1 C26 88.66(7) . . ?
N2 Y1 Si2 120.40(5) . . ?
N2 Y1 N6 75.89(7) . . ?
N2 Y1 C25 142.03(8) . . ?
N2 Y1 C26 163.78(8) . . ?
N4 Y1 Si2 112.24(5) . . ?
N4 Y1 N2 78.83(7) . . ?
N4 Y1 N6 74.75(7) . . ?
N4 Y1 C25 133.01(8) . . ?
N4 Y1 C26 116.49(8) . . ?
N6 Y1 Si2 162.72(5) . . ?
N6 Y1 C25 126.15(8) . . ?
N6 Y1 C26 102.08(8) . . ?
N7 Y1 Si2 33.67(6) . . ?
N7 Y1 O1 108.52(8) . . ?
N7 Y1 N2 92.40(8) . . ?
N7 Y1 N4 90.08(8) . . ?
N7 Y1 N6 162.26(8) . . ?
N7 Y1 N8 99.03(8) . . ?
N7 Y1 C25 71.07(8) . . ?
N7 Y1 C26 92.84(8) . . ?
N8 Y1 Si2 75.40(6) . . ?
N8 Y1 O1 113.69(8) . . ?
N8 Y1 N2 162.00(8) . . ?
N8 Y1 N4 87.25(8) . . ?
N8 Y1 N6 89.55(8) . . ?
N8 Y1 C25 55.71(8) . . ?
N8 Y1 C26 29.78(8) . . ?
C25 Y1 Si2 37.47(6) . . ?
C25 Y1 C26 29.07(8) . . ?
C26 Y1 Si2 60.65(6) . . ?
N7 Si1 C20 113.46(13) . . ?
N7 Si1 C21 112.29(14) . . ?
N7 Si1 C22 114.15(15) . . ?
C20 Si1 C21 106.49(16) . . ?
C20 Si1 C22 104.93(18) . . ?
C22 Si1 C21 104.7(2) . . ?
N7 Si2 Y1 47.24(8) . . ?
N7 Si2 C23 114.18(13) . . ?
N7 Si2 C24 114.67(13) . . ?
N7 Si2 C25 108.75(12) . . ?
C23 Si2 Y1 128.68(12) . . ?
C23 Si2 C24 106.96(16) . . ?
C23 Si2 C25 104.74(14) . . ?
C24 Si2 Y1 124.33(11) . . ?
C25 Si2 Y1 61.66(8) . . ?
C25 Si2 C24 106.85(14) . . ?
H3A Si3 H3B 102(2) . . ?
N8 Si3 H3A 109.0(14) . . ?
N8 Si3 H3B 117.7(14) . . ?
N8 Si3 C33 115.51(13) . . ?
C33 Si3 H3A 106.3(15) . . ?
C33 Si3 H3B 104.7(13) . . ?
C16 O1 Y1 124.06(18) . . ?
C19 O1 Y1 128.47(17) . . ?
C19 O1 C16 107.1(2) . . ?
N2 N1 B1 120.4(2) . . ?
C12 N1 N2 110.0(2) . . ?
C12 N1 B1 129.3(2) . . ?
N1 N2 Y1 121.96(16) . . ?
C14 N2 Y1 131.72(19) . . ?
C14 N2 N1 106.2(2) . . ?
N4 N3 B1 122.1(2) . . ?
C1 N3 N4 109.7(2) . . ?
C1 N3 B1 128.2(2) . . ?
N3 N4 Y1 119.04(16) . . ?
C3 N4 Y1 130.69(18) . . ?
C3 N4 N3 106.5(2) . . ?
N6 N5 B1 122.2(2) . . ?
C7 N5 N6 109.9(2) . . ?
C7 N5 B1 127.8(2) . . ?
N5 N6 Y1 119.40(16) . . ?
C9 N6 Y1 134.05(19) . . ?
C9 N6 N5 106.3(2) . . ?
Si1 N7 Y1 136.17(12) . . ?
Si2 N7 Y1 99.09(10) . . ?
Si2 N7 Si1 124.71(13) . . ?
Si3 N8 Y1 127.54(12) . . ?
C26 N8 Y1 92.31(15) . . ?
C26 N8 Si3 130.45(19) . . ?
N3 C1 C2 108.0(2) . . ?
N3 C1 C4 122.7(3) . . ?
C2 C1 C4 129.2(3) . . ?
C1 C2 H2 127.0 . . ?
C1 C2 C3 106.0(2) . . ?
C3 C2 H2 127.0 . . ?
N4 C3 C2 109.8(3) . . ?
N4 C3 C5 121.9(3) . . ?
C2 C3 C5 128.2(3) . . ?
C1 C4 H4A 109.5 . . ?
C1 C4 H4B 109.5 . . ?
C1 C4 H4C 109.5 . . ?
H4A C4 H4B 109.5 . . ?
H4A C4 H4C 109.5 . . ?
H4B C4 H4C 109.5 . . ?
C3 C5 H5A 109.5 . . ?
C3 C5 H5B 109.5 . . ?
C3 C5 H5C 109.5 . . ?
H5A C5 H5B 109.5 . . ?
H5A C5 H5C 109.5 . . ?
H5B C5 H5C 109.5 . . ?
H6A C6 H6B 109.5 . . ?
H6A C6 H6C 109.5 . . ?
H6B C6 H6C 109.5 . . ?
C7 C6 H6A 109.5 . . ?
C7 C6 H6B 109.5 . . ?
C7 C6 H6C 109.5 . . ?
N5 C7 C6 123.3(3) . . ?
N5 C7 C8 107.9(3) . . ?
C8 C7 C6 128.8(3) . . ?
C7 C8 H8 127.2 . . ?
C7 C8 C9 105.7(3) . . ?
C9 C8 H8 127.2 . . ?
N6 C9 C8 110.2(3) . . ?
N6 C9 C10 122.0(3) . . ?
C8 C9 C10 127.8(3) . . ?
C9 C10 H10A 109.5 . . ?
C9 C10 H10B 109.5 . . ?
C9 C10 H10C 109.5 . . ?
H10A C10 H10B 109.5 . . ?
H10A C10 H10C 109.5 . . ?
H10B C10 H10C 109.5 . . ?
H11A C11 H11B 109.5 . . ?
H11A C11 H11C 109.5 . . ?
H11B C11 H11C 109.5 . . ?
C12 C11 H11A 109.5 . . ?
C12 C11 H11B 109.5 . . ?
C12 C11 H11C 109.5 . . ?
N1 C12 C11 123.0(3) . . ?
N1 C12 C13 107.8(3) . . ?
C13 C12 C11 129.2(3) . . ?
C12 C13 H13 127.1 . . ?
C12 C13 C14 105.8(3) . . ?
C14 C13 H13 127.1 . . ?
N2 C14 C13 110.1(3) . . ?
N2 C14 C15 121.5(3) . . ?
C13 C14 C15 128.4(3) . . ?
C14 C15 H15A 109.5 . . ?
C14 C15 H15B 109.5 . . ?
C14 C15 H15C 109.5 . . ?
H15A C15 H15B 109.5 . . ?
H15A C15 H15C 109.5 . . ?
H15B C15 H15C 109.5 . . ?
O1 C16 H16A 109.8 . . ?
O1 C16 H16B 109.8 . . ?
O1 C16 H16C 110.5 . . ?
O1 C16 H16D 110.5 . . ?
O1 C16 C17B 106.3(4) . . ?
H16A C16 H16B 108.2 . . ?
H16C C16 H16D 108.7 . . ?
C17A C16 O1 109.4(4) . . ?
C17A C16 H16A 109.8 . . ?
C17A C16 H16B 109.8 . . ?
C17B C16 H16C 110.5 . . ?
C17B C16 H16D 110.5 . . ?
C16 C17A H17A 111.1 . . ?
C16 C17A H17B 111.1 . . ?
C16 C17A C18A 103.3(7) . . ?
H17A C17A H17B 109.1 . . ?
C18A C17A H17A 111.1 . . ?
C18A C17A H17B 111.1 . . ?
C16 C17B H17C 110.0 . . ?
C16 C17B H17D 110.0 . . ?
H17C C17B H17D 108.3 . . ?
C18B C17B C16 108.6(13) . . ?
C18B C17B H17C 110.0 . . ?
C18B C17B H17D 110.0 . . ?
C17A C18A H18A 110.7 . . ?
C17A C18A H18B 110.7 . . ?
H18A C18A H18B 108.8 . . ?
C19 C18A C17A 105.4(7) . . ?
C19 C18A H18A 110.7 . . ?
C19 C18A H18B 110.7 . . ?
C17B C18B H18C 110.5 . . ?
C17B C18B H18D 110.5 . . ?
C17B C18B C19 106(2) . . ?
H18C C18B H18D 108.7 . . ?
C19 C18B H18C 110.5 . . ?
C19 C18B H18D 110.5 . . ?
O1 C19 C18A 105.7(5) . . ?
O1 C19 C18B 109.5(15) . . ?
O1 C19 H19A 110.6 . . ?
O1 C19 H19B 110.6 . . ?
O1 C19 H19C 109.8 . . ?
O1 C19 H19D 109.8 . . ?
C18A C19 H19A 110.6 . . ?
C18A C19 H19B 110.6 . . ?
C18B C19 H19C 109.8 . . ?
C18B C19 H19D 109.8 . . ?
H19A C19 H19B 108.7 . . ?
H19C C19 H19D 108.2 . . ?
Si1 C20 H20A 109.5 . . ?
Si1 C20 H20B 109.5 . . ?
Si1 C20 H20C 109.5 . . ?
H20A C20 H20B 109.5 . . ?
H20A C20 H20C 109.5 . . ?
H20B C20 H20C 109.5 . . ?
Si1 C21 H21A 109.5 . . ?
Si1 C21 H21B 109.5 . . ?
Si1 C21 H21C 109.5 . . ?
H21A C21 H21B 109.5 . . ?
H21A C21 H21C 109.5 . . ?
H21B C21 H21C 109.5 . . ?
Si1 C22 H22A 109.5 . . ?
Si1 C22 H22B 109.5 . . ?
Si1 C22 H22C 109.5 . . ?
H22A C22 H22B 109.5 . . ?
H22A C22 H22C 109.5 . . ?
H22B C22 H22C 109.5 . . ?
Si2 C23 H23A 109.5 . . ?
Si2 C23 H23B 109.5 . . ?
Si2 C23 H23C 109.5 . . ?
H23A C23 H23B 109.5 . . ?
H23A C23 H23C 109.5 . . ?
H23B C23 H23C 109.5 . . ?
Si2 C24 H24A 109.5 . . ?
Si2 C24 H24B 109.5 . . ?
Si2 C24 H24C 109.5 . . ?
H24A C24 H24B 109.5 . . ?
H24A C24 H24C 109.5 . . ?
H24B C24 H24C 109.5 . . ?
Y1 C25 H25 115.5 . . ?
Si2 C25 Y1 80.86(9) . . ?
Si2 C25 H25 115.5 . . ?
C26 C25 Y1 77.50(15) . . ?
C26 C25 Si2 129.0(2) . . ?
C26 C25 H25 115.5 . . ?
N8 C26 Y1 57.91(13) . . ?
N8 C26 C25 120.4(2) . . ?
N8 C26 C27 120.7(2) . . ?
C25 C26 Y1 73.43(15) . . ?
C25 C26 C27 118.8(2) . . ?
C27 C26 Y1 142.06(18) . . ?
C28 C27 C26 120.8(3) . . ?
C32 C27 C26 120.9(3) . . ?
C32 C27 C28 118.3(3) . . ?
C27 C28 H28 119.7 . . ?
C29 C28 C27 120.6(3) . . ?
C29 C28 H28 119.7 . . ?
C28 C29 H29 119.7 . . ?
C30 C29 C28 120.6(3) . . ?
C30 C29 H29 119.7 . . ?
C29 C30 H30 120.2 . . ?
C29 C30 C31 119.6(3) . . ?
C31 C30 H30 120.2 . . ?
C30 C31 H31 120.2 . . ?
C32 C31 C30 119.7(3) . . ?
C32 C31 H31 120.2 . . ?
C27 C32 H32 119.4 . . ?
C31 C32 C27 121.2(3) . . ?
C31 C32 H32 119.4 . . ?
C34 C33 Si3 118.4(3) . . ?
C38 C33 Si3 124.1(2) . . ?
C38 C33 C34 117.5(3) . . ?
C33 C34 H34 119.4 . . ?
C35 C34 C33 121.2(3) . . ?
C35 C34 H34 119.4 . . ?
C34 C35 H35 119.9 . . ?
C36 C35 C34 120.1(3) . . ?
C36 C35 H35 119.9 . . ?
C35 C36 H36 120.1 . . ?
C35 C36 C37 119.9(3) . . ?
C37 C36 H36 120.1 . . ?
C36 C37 H37 120.0 . . ?
C36 C37 C38 119.9(4) . . ?
C38 C37 H37 120.0 . . ?
C33 C38 C37 121.2(3) . . ?
C33 C38 H38 119.4 . . ?
C37 C38 H38 119.4 . . ?
N1 B1 N5 110.0(2) . . ?
N1 B1 H1 108.8 . . ?
N3 B1 N1 109.3(2) . . ?
N3 B1 N5 111.0(2) . . ?
N3 B1 H1 108.8 . . ?
N5 B1 H1 108.8 . . ?

loop_
_geom_bond_atom_site_label_1
_geom_bond_atom_site_label_2
_geom_bond_distance
_geom_bond_site_symmetry_2
_geom_bond_publ_flag
Y1 Si2 3.0420(7) . ?
Y1 O1 2.4554(19) . ?
Y1 N2 2.479(2) . ?
Y1 N4 2.460(2) . ?
Y1 N6 2.518(2) . ?
Y1 N7 2.262(2) . ?
Y1 N8 2.342(2) . ?
Y1 C25 2.712(3) . ?
Y1 C26 2.762(3) . ?
Si1 N7 1.713(2) . ?
Si1 C20 1.869(3) . ?
Si1 C21 1.885(4) . ?
Si1 C22 1.874(4) . ?
Si2 N7 1.708(2) . ?
Si2 C23 1.874(3) . ?
Si2 C24 1.880(3) . ?
Si2 C25 1.874(3) . ?
Si3 H3A 1.37(4) . ?
Si3 H3B 1.48(3) . ?
Si3 N8 1.709(2) . ?
Si3 C33 1.875(3) . ?
O1 C16 1.461(4) . ?
O1 C19 1.456(4) . ?
N1 N2 1.370(3) . ?
N1 C12 1.347(4) . ?
N1 B1 1.541(4) . ?
N2 C14 1.339(4) . ?
N3 N4 1.376(3) . ?
N3 C1 1.352(4) . ?
N3 B1 1.535(4) . ?
N4 C3 1.340(4) . ?
N5 N6 1.374(3) . ?
N5 C7 1.349(4) . ?
N5 B1 1.546(4) . ?
N6 C9 1.340(4) . ?
N8 C26 1.373(4) . ?
C1 C2 1.372(4) . ?
C1 C4 1.499(4) . ?
C2 H2 0.9500 . ?
C2 C3 1.398(4) . ?
C3 C5 1.488(4) . ?
C4 H4A 0.9800 . ?
C4 H4B 0.9800 . ?
C4 H4C 0.9800 . ?
C5 H5A 0.9800 . ?
C5 H5B 0.9800 . ?
C5 H5C 0.9800 . ?
C6 H6A 0.9800 . ?
C6 H6B 0.9800 . ?
C6 H6C 0.9800 . ?
C6 C7 1.497(4) . ?
C7 C8 1.380(4) . ?
C8 H8 0.9500 . ?
C8 C9 1.392(4) . ?
C9 C10 1.492(4) . ?
C10 H10A 0.9800 . ?
C10 H10B 0.9800 . ?
C10 H10C 0.9800 . ?
C11 H11A 0.9800 . ?
C11 H11B 0.9800 . ?
C11 H11C 0.9800 . ?
C11 C12 1.496(4) . ?
C12 C13 1.375(4) . ?
C13 H13 0.9500 . ?
C13 C14 1.390(4) . ?
C14 C15 1.491(4) . ?
C15 H15A 0.9800 . ?
C15 H15B 0.9800 . ?
C15 H15C 0.9800 . ?
C16 H16A 0.9900 . ?
C16 H16B 0.9900 . ?
C16 H16C 0.9900 . ?
C16 H16D 0.9900 . ?
C16 C17A 1.395(9) . ?
C16 C17B 1.496(8) . ?
C17A H17A 0.9900 . ?
C17A H17B 0.9900 . ?
C17A C18A 1.581(14) . ?
C17B H17C 0.9900 . ?
C17B H17D 0.9900 . ?
C17B C18B 1.45(4) . ?
C18A H18A 0.9900 . ?
C18A H18B 0.9900 . ?
C18A C19 1.515(11) . ?
C18B H18C 0.9900 . ?
C18B H18D 0.9900 . ?
C18B C19 1.48(3) . ?
C19 H19A 0.9900 . ?
C19 H19B 0.9900 . ?
C19 H19C 0.9900 . ?
C19 H19D 0.9900 . ?
C20 H20A 0.9800 . ?
C20 H20B 0.9800 . ?
C20 H20C 0.9800 . ?
C21 H21A 0.9800 . ?
C21 H21B 0.9800 . ?
C21 H21C 0.9800 . ?
C22 H22A 0.9800 . ?
C22 H22B 0.9800 . ?
C22 H22C 0.9800 . ?
C23 H23A 0.9800 . ?
C23 H23B 0.9800 . ?
C23 H23C 0.9800 . ?
C24 H24A 0.9800 . ?
C24 H24B 0.9800 . ?
C24 H24C 0.9800 . ?
C25 H25 1.0000 . ?
C25 C26 1.375(4) . ?
C26 C27 1.512(4) . ?
C27 C28 1.389(4) . ?
C27 C32 1.388(4) . ?
C28 H28 0.9500 . ?
C28 C29 1.388(5) . ?
C29 H29 0.9500 . ?
C29 C30 1.372(5) . ?
C30 H30 0.9500 . ?
C30 C31 1.390(5) . ?
C31 H31 0.9500 . ?
C31 C32 1.387(5) . ?
C32 H32 0.9500 . ?
C33 C34 1.398(4) . ?
C33 C38 1.383(5) . ?
C34 H34 0.9500 . ?
C34 C35 1.381(5) . ?
C35 H35 0.9500 . ?
C35 C36 1.371(6) . ?
C36 H36 0.9500 . ?
C36 C37 1.377(6) . ?
C37 H37 0.9500 . ?
C37 C38 1.390(5) . ?
C38 H38 0.9500 . ?
B1 H1 1.0000 . ?

loop_
_geom_torsion_atom_site_label_1
_geom_torsion_atom_site_label_2
_geom_torsion_atom_site_label_3
_geom_torsion_atom_site_label_4
_geom_torsion
_geom_torsion_site_symmetry_1
_geom_torsion_site_symmetry_2
_geom_torsion_site_symmetry_3
_geom_torsion_site_symmetry_4
_geom_torsion_publ_flag
Y1 Si2 N7 Si1 178.4(2) . . . . ?
Y1 Si2 C25 C26 -65.6(2) . . . . ?
Y1 O1 C16 C17A 142.5(6) . . . . ?
Y1 O1 C16 C17B -171.1(6) . . . . ?
Y1 O1 C19 C18A -156.0(6) . . . . ?
Y1 O1 C19 C18B 176(4) . . . . ?
Y1 N2 C14 C13 175.43(19) . . . . ?
Y1 N2 C14 C15 -6.5(4) . . . . ?
Y1 N4 C3 C2 155.92(19) . . . . ?
Y1 N4 C3 C5 -25.9(4) . . . . ?
Y1 N6 C9 C8 173.66(19) . . . . ?
Y1 N6 C9 C10 -8.4(4) . . . . ?
Y1 N8 C26 C25 40.7(3) . . . . ?
Y1 N8 C26 C27 -135.2(2) . . . . ?
Y1 C25 C26 N8 -35.2(2) . . . . ?
Y1 C25 C26 C27 140.8(2) . . . . ?
Y1 C26 C27 C28 -133.5(3) . . . . ?
Y1 C26 C27 C32 49.8(4) . . . . ?
Si2 C25 C26 Y1 67.1(2) . . . . ?
Si2 C25 C26 N8 31.9(4) . . . . ?
Si2 C25 C26 C27 -152.0(2) . . . . ?
Si3 N8 C26 Y1 146.7(3) . . . . ?
Si3 N8 C26 C25 -172.5(2) . . . . ?
Si3 N8 C26 C27 11.5(4) . . . . ?
Si3 C33 C34 C35 -177.9(2) . . . . ?
Si3 C33 C38 C37 178.1(3) . . . . ?
O1 C16 C17A C18A 29.6(10) . . . . ?
O1 C16 C17B C18B -14(4) . . . . ?
N1 N2 C14 C13 -0.7(3) . . . . ?
N1 N2 C14 C15 177.4(3) . . . . ?
N1 C12 C13 C14 -0.2(3) . . . . ?
N2 N1 C12 C11 -179.0(3) . . . . ?
N2 N1 C12 C13 -0.2(3) . . . . ?
N2 N1 B1 N3 54.5(3) . . . . ?
N2 N1 B1 N5 -67.5(3) . . . . ?
N3 N4 C3 C2 -1.3(3) . . . . ?
N3 N4 C3 C5 176.9(3) . . . . ?
N3 C1 C2 C3 1.1(3) . . . . ?
N4 N3 C1 C2 -1.9(3) . . . . ?
N4 N3 C1 C4 175.7(3) . . . . ?
N4 N3 B1 N1 -76.2(3) . . . . ?
N4 N3 B1 N5 45.2(3) . . . . ?
N5 N6 C9 C8 -0.4(3) . . . . ?
N5 N6 C9 C10 177.6(3) . . . . ?
N5 C7 C8 C9 0.1(3) . . . . ?
N6 N5 C7 C6 -179.1(3) . . . . ?
N6 N5 C7 C8 -0.3(3) . . . . ?
N6 N5 B1 N1 56.0(3) . . . . ?
N6 N5 B1 N3 -65.1(3) . . . . ?
N7 Si2 C25 Y1 -3.88(11) . . . . ?
N7 Si2 C25 C26 -69.5(3) . . . . ?
N8 Si3 C33 C34 -169.1(2) . . . . ?
N8 Si3 C33 C38 12.6(3) . . . . ?
N8 C26 C27 C28 -57.6(4) . . . . ?
N8 C26 C27 C32 125.8(3) . . . . ?
C1 N3 N4 Y1 -158.40(17) . . . . ?
C1 N3 N4 C3 2.0(3) . . . . ?
C1 N3 B1 N1 106.3(3) . . . . ?
C1 N3 B1 N5 -132.3(3) . . . . ?
C1 C2 C3 N4 0.2(3) . . . . ?
C1 C2 C3 C5 -177.9(3) . . . . ?
C4 C1 C2 C3 -176.4(3) . . . . ?
C6 C7 C8 C9 178.8(3) . . . . ?
C7 N5 N6 Y1 -174.65(17) . . . . ?
C7 N5 N6 C9 0.4(3) . . . . ?
C7 N5 B1 N1 -119.1(3) . . . . ?
C7 N5 B1 N3 119.8(3) . . . . ?
C7 C8 C9 N6 0.2(3) . . . . ?
C7 C8 C9 C10 -177.7(3) . . . . ?
C11 C12 C13 C14 178.6(3) . . . . ?
C12 N1 N2 Y1 -176.04(18) . . . . ?
C12 N1 N2 C14 0.5(3) . . . . ?
C12 N1 B1 N3 -119.7(3) . . . . ?
C12 N1 B1 N5 118.2(3) . . . . ?
C12 C13 C14 N2 0.6(3) . . . . ?
C12 C13 C14 C15 -177.4(3) . . . . ?
C16 O1 C19 C18A 17.1(6) . . . . ?
C16 O1 C19 C18B -11(4) . . . . ?
C16 C17A C18A C19 -18.1(12) . . . . ?
C16 C17B C18B C19 7(6) . . . . ?
C17A C18A C19 O1 0.3(10) . . . . ?
C17B C18B C19 O1 2(6) . . . . ?
C19 O1 C16 C17A -31.0(7) . . . . ?
C19 O1 C16 C17B 15.5(7) . . . . ?
C20 Si1 N7 Y1 -2.0(2) . . . . ?
C20 Si1 N7 Si2 -179.69(16) . . . . ?
C21 Si1 N7 Y1 -122.8(2) . . . . ?
C21 Si1 N7 Si2 59.5(2) . . . . ?
C22 Si1 N7 Y1 118.1(2) . . . . ?
C22 Si1 N7 Si2 -59.5(2) . . . . ?
C23 Si2 N7 Y1 121.20(14) . . . . ?
C23 Si2 N7 Si1 -60.4(2) . . . . ?
C23 Si2 C25 Y1 -126.33(12) . . . . ?
C23 Si2 C25 C26 168.0(3) . . . . ?
C24 Si2 N7 Y1 -114.88(13) . . . . ?
C24 Si2 N7 Si1 63.5(2) . . . . ?
C24 Si2 C25 Y1 120.41(12) . . . . ?
C24 Si2 C25 C26 54.8(3) . . . . ?
C25 Si2 N7 Y1 4.65(14) . . . . ?
C25 Si2 N7 Si1 -176.98(15) . . . . ?
C25 C26 C27 C28 126.4(3) . . . . ?
C25 C26 C27 C32 -50.3(4) . . . . ?
C26 C27 C28 C29 -176.4(3) . . . . ?
C26 C27 C32 C31 177.7(4) . . . . ?
C27 C28 C29 C30 -1.2(6) . . . . ?
C28 C27 C32 C31 0.9(5) . . . . ?
C28 C29 C30 C31 0.6(7) . . . . ?
C29 C30 C31 C32 0.7(7) . . . . ?
C30 C31 C32 C27 -1.5(7) . . . . ?
C32 C27 C28 C29 0.4(5) . . . . ?
C33 Si3 N8 Y1 -143.67(14) . . . . ?
C33 Si3 N8 C26 80.1(3) . . . . ?
C33 C34 C35 C36 -0.7(5) . . . . ?
C34 C33 C38 C37 -0.2(5) . . . . ?
C34 C35 C36 C37 0.5(5) . . . . ?
C35 C36 C37 C38 -0.2(6) . . . . ?
C36 C37 C38 C33 0.1(6) . . . . ?
C38 C33 C34 C35 0.5(5) . . . . ?
B1 N1 N2 Y1 8.7(3) . . . . ?
B1 N1 N2 C14 -174.7(2) . . . . ?
B1 N1 C12 C11 -4.3(5) . . . . ?
B1 N1 C12 C13 174.5(3) . . . . ?
B1 N3 N4 Y1 23.7(3) . . . . ?
B1 N3 N4 C3 -175.9(2) . . . . ?
B1 N3 C1 C2 175.8(3) . . . . ?
B1 N3 C1 C4 -6.6(4) . . . . ?
B1 N5 N6 Y1 9.5(3) . . . . ?
B1 N5 N6 C9 -175.5(2) . . . . ?
B1 N5 C7 C6 -3.5(5) . . . . ?
B1 N5 C7 C8 175.3(3) . . . . ?

loop_
_smtbx_masks_void_nr
_smtbx_masks_void_average_x
_smtbx_masks_void_average_y
_smtbx_masks_void_average_z
_smtbx_masks_void_volume
_smtbx_masks_void_count_electrons
_smtbx_masks_void_content
1 0.000 0.000 0.500 187.9 95.9 '2 TOLUNE'
